data_1547721
loop_
_publ_author_name
'Zhengqiang Xia'
'Cheng He'
'Xiaoge Wang'
'Chunying Duan'

_publ_section_title
;
 Modifying electron transfer between photoredox and organocatalytic units
 via framework interpenetration for beta-carbonyl functionalization
;
_journal_name_full 'Nature Communications'
_journal_page_first 361
_journal_paper_doi 10.1038/s41467-017-00416-8
_journal_volume 8
_journal_year 2017
_chemical_formula_sum 'C125 H134 N16 O33 Zn4'
_chemical_formula_weight 2649.96
_space_group_IT_number 5
_symmetry_cell_setting Monoclinic'
_symmetry_space_group_name_Hall 'C 2y'
_symmetry_space_group_name_H-M 'C 1 2 1'
_atom_sites_solution_hydrogens geom
_atom_sites_solution_primary direct
_atom_sites_solution_secondary difmap
_cell_angle_alpha 90.00
_cell_angle_beta 116.2935(13)
_cell_angle_gamma 90.00
_cell_formula_units_Z 2
_cell_length_a 24.9168(19)
_cell_length_b 9.6298(7)
_cell_length_c 27.373(3)
_cell_measurement_reflns_used 9861
_cell_measurement_temperature 110(2)
_cell_measurement_theta_max 27.48
_cell_measurement_theta_min 2.30
_cell_volume 5888.4(9)
_computing_cell_refinement 'Bruker SAINT'
_computing_data_collection 'Bruker APEX2'
_computing_data_reduction 'Bruker SAINT'
_computing_molecular_graphics 'Bruker SHELXTL'
_computing_publication_material 'Bruker SHELXTL'
_computing_structure_refinement 'SHELXL-97 (Sheldrick, 1997)'
_computing_structure_solution 'SHELXS-97 (Sheldrick, 1990)'
_diffrn_ambient_temperature 110(2)
_diffrn_measured_fraction_theta_full 0.984
_diffrn_measured_fraction_theta_max 0.984
_diffrn_measurement_device_type 'Bruker APEX-II CCD'
_diffrn_measurement_method '\f and \w scans'
_diffrn_radiation_monochromator graphite
_diffrn_radiation_source 'fine-focus sealed tube'
_diffrn_radiation_type MoK\a
_diffrn_radiation_wavelength 0.71073
_diffrn_reflns_av_R_equivalents 0.0306
_diffrn_reflns_av_sigmaI/netI 0.0534
_diffrn_reflns_limit_h_max 32
_diffrn_reflns_limit_h_min -32
_diffrn_reflns_limit_k_max 12
_diffrn_reflns_limit_k_min -12
_diffrn_reflns_limit_l_max 31
_diffrn_reflns_limit_l_min -35
_diffrn_reflns_number 21693
_diffrn_reflns_theta_full 27.52
_diffrn_reflns_theta_max 27.52
_diffrn_reflns_theta_min 2.30
_diffrn_standards_number 0
_exptl_absorpt_coefficient_mu 0.895
_exptl_absorpt_correction_T_max 0.865
_exptl_absorpt_correction_T_min 0.772
_exptl_absorpt_correction_type multi-scan
_exptl_absorpt_process_details sadabs
_exptl_crystal_colour yellow
_exptl_crystal_density_diffrn 1.495
_exptl_crystal_density_method 'not measured'
_exptl_crystal_description block
_exptl_crystal_F_000 2760
_exptl_crystal_size_max 0.29
_exptl_crystal_size_mid 0.24
_exptl_crystal_size_min 0.16
_refine_diff_density_max 1.119
_refine_diff_density_min -0.733
_refine_diff_density_rms 0.086
_refine_ls_abs_structure_details 'Flack H D (1983), Acta Cryst. A39, 876-881'
_refine_ls_abs_structure_Flack 0.068(10)
_refine_ls_extinction_method none
_refine_ls_goodness_of_fit_ref 1.010
_refine_ls_hydrogen_treatment constr
_refine_ls_matrix_type full
_refine_ls_number_parameters 784
_refine_ls_number_reflns 13000
_refine_ls_number_restraints 39
_refine_ls_restrained_S_all 1.022
_refine_ls_R_factor_all 0.0495
_refine_ls_R_factor_gt 0.0457
_refine_ls_shift/su_max 0.003
_refine_ls_shift/su_mean 0.000
_refine_ls_structure_factor_coef Fsqd
_refine_ls_weighting_details 'calc w=1/[\s^2^(Fo^2^)+(0.1200P)^2^+0.2102P] where P=(Fo^2^+2Fc^2^)/3'
_refine_ls_weighting_scheme calc
_refine_ls_wR_factor_gt 0.1463
_refine_ls_wR_factor_ref 0.1509
_reflns_number_gt 11962
_reflns_number_total 13000
_reflns_threshold_expression >2sigma(I)
_cod_data_source_file 41467_2017_416_MOESM5_ESM.cif
_cod_data_source_block 4
_cod_original_sg_symbol_H-M C2
_cod_database_code 1547721

loop_
_symmetry_equiv_pos_as_xyz
'x, y, z'
'-x, y, -z'
'x+1/2, y+1/2, z'
'-x+1/2, y+1/2, -z'

loop_
_atom_site_label
_atom_site_type_symbol
_atom_site_fract_x
_atom_site_fract_y
_atom_site_fract_z
_atom_site_U_iso_or_equiv
_atom_site_adp_type
_atom_site_occupancy
_atom_site_symmetry_multiplicity
_atom_site_calc_flag
_atom_site_refinement_flags
_atom_site_disorder_assembly
_atom_site_disorder_group
Zn1 Zn 0.207255(10) 0.75796(2) 0.068605(9) 0.01603(7) Uani 1 1 d . . .
Zn2 Zn 0.209643(10) 0.48948(2) 0.569446(9) 0.01679(7) Uani 1 1 d . . .
C1 C 0.17215(9) 0.8265(3) 0.14678(9) 0.0189(5) Uani 1 1 d . . .
C2 C 0.13289(10) 0.8294(3) 0.17559(9) 0.0182(5) Uani 1 1 d . . .
C3 C 0.07551(10) 0.7824(3) 0.15173(9) 0.0185(5) Uani 1 1 d . . .
H3 H 0.0598 0.7462 0.1158 0.022 Uiso 1 1 calc R . .
C4 C 0.03887(10) 0.7852(3) 0.17822(9) 0.0212(6) Uani 1 1 d . . .
H4 H -0.0009 0.7505 0.1609 0.025 Uiso 1 1 calc R . .
C5 C 0.06240(10) 0.8409(3) 0.23127(8) 0.0158(5) Uani 1 1 d . . .
C6 C 0.12129(10) 0.8910(3) 0.25528(9) 0.0173(5) Uani 1 1 d . . .
H6 H 0.1372 0.9283 0.2911 0.021 Uiso 1 1 calc R . .
C7 C 0.15635(10) 0.8876(3) 0.22859(9) 0.0191(5) Uani 1 1 d . . .
H7 H 0.1959 0.9236 0.2453 0.023 Uiso 1 1 calc R . .
C8 C -0.03145(9) 0.9070(3) 0.23362(8) 0.0155(5) Uani 1 1 d . . .
C9 C -0.04323(10) 1.0112(3) 0.19430(9) 0.0172(5) Uani 1 1 d . . .
H9 H -0.0121 1.0435 0.1862 0.021 Uiso 1 1 calc R . .
C10 C -0.09971(9) 1.0666(3) 0.16754(9) 0.0185(5) Uani 1 1 d . . .
H10 H -0.1075 1.1357 0.1405 0.022 Uiso 1 1 calc R . .
C11 C -0.14610(10) 1.0222(3) 0.17980(9) 0.0181(5) Uani 1 1 d . . .
C12 C -0.13359(9) 0.9186(3) 0.21942(9) 0.0191(5) Uani 1 1 d . . .
H12 H -0.1642 0.8880 0.2286 0.023 Uiso 1 1 calc R . .
C13 C -0.07777(10) 0.8616(3) 0.24490(9) 0.0212(6) Uani 1 1 d . . .
H13 H -0.0704 0.7896 0.2708 0.025 Uiso 1 1 calc R . .
C14 C -0.20779(10) 1.0825(3) 0.15112(9) 0.0192(5) Uani 1 1 d . . .
C15 C 0.05131(10) 0.8015(3) 0.31451(9) 0.0179(5) Uani 1 1 d . . .
C16 C 0.09109(10) 0.6900(3) 0.33061(9) 0.0184(5) Uani 1 1 d . . .
H16 H 0.1012 0.6458 0.3048 0.022 Uiso 1 1 calc R . .
C17 C 0.11615(10) 0.6428(3) 0.38411(9) 0.0186(5) Uani 1 1 d . . .
H17 H 0.1440 0.5682 0.3946 0.022 Uiso 1 1 calc R . .
C18 C 0.10104(9) 0.7035(3) 0.42282(8) 0.0177(5) Uani 1 1 d . . .
C19 C 0.06099(10) 0.8167(3) 0.40613(9) 0.0219(5) Uani 1 1 d . . .
H19 H 0.0507 0.8610 0.4318 0.026 Uiso 1 1 calc R . .
C20 C 0.03596(10) 0.8651(3) 0.35187(9) 0.0209(5) Uani 1 1 d . . .
H20 H 0.0088 0.9410 0.3411 0.025 Uiso 1 1 calc R . .
C21 C 0.12742(11) 0.6572(3) 0.48042(10) 0.0255(6) Uani 1 1 d . . .
C22 C 0.17288(10) 0.4128(3) 0.64582(9) 0.0191(5) Uani 1 1 d . . .
C23 C 0.13395(9) 0.4109(3) 0.67446(8) 0.0161(5) Uani 1 1 d . . .
C24 C 0.07639(10) 0.4712(3) 0.65042(9) 0.0218(6) Uani 1 1 d . . .
H24 H 0.0614 0.5123 0.6153 0.026 Uiso 1 1 calc R . .
C25 C 0.04196(9) 0.4698(3) 0.67873(9) 0.0193(5) Uani 1 1 d . . .
H25 H 0.0027 0.5078 0.6624 0.023 Uiso 1 1 calc R . .
C26 C 0.06428(9) 0.4133(3) 0.73061(9) 0.0168(5) Uani 1 1 d . . .
C27 C 0.12129(10) 0.3614(3) 0.75553(9) 0.0208(6) Uani 1 1 d . . .
H27 H 0.1369 0.3263 0.7916 0.025 Uiso 1 1 calc R . .
C28 C 0.15638(10) 0.3606(3) 0.72738(9) 0.0202(6) Uani 1 1 d . . .
H28 H 0.1960 0.3252 0.7447 0.024 Uiso 1 1 calc R . .
C29 C -0.02919(10) 0.3498(3) 0.73249(9) 0.0184(5) Uani 1 1 d . . .
C30 C -0.07606(10) 0.3931(3) 0.74492(9) 0.0191(5) Uani 1 1 d . . .
H30 H -0.0693 0.4639 0.7712 0.023 Uiso 1 1 calc R . .
C31 C -0.13270(11) 0.3303(3) 0.71806(10) 0.0242(6) Uani 1 1 d . . .
H31 H -0.1642 0.3605 0.7262 0.029 Uiso 1 1 calc R . .
C32 C -0.14374(10) 0.2261(3) 0.68019(9) 0.0184(5) Uani 1 1 d . . .
C33 C -0.09719(10) 0.1848(3) 0.66796(9) 0.0196(6) Uani 1 1 d . . .
H33 H -0.1043 0.1150 0.6413 0.024 Uiso 1 1 calc R . .
C34 C -0.04065(10) 0.2448(3) 0.69432(9) 0.0202(5) Uani 1 1 d . . .
H34 H -0.0094 0.2134 0.6861 0.024 Uiso 1 1 calc R . .
C35 C -0.20392(10) 0.1612(3) 0.65425(9) 0.0189(5) Uani 1 1 d . . .
C36 C 0.05209(10) 0.4567(3) 0.81278(9) 0.0153(5) Uani 1 1 d . . .
C37 C 0.09300(10) 0.5668(3) 0.82914(10) 0.0222(6) Uani 1 1 d . . .
H37 H 0.1040 0.6098 0.8037 0.027 Uiso 1 1 calc R . .
C38 C 0.11746(10) 0.6132(3) 0.88290(10) 0.0234(6) Uani 1 1 d . . .
H38 H 0.1450 0.6883 0.8940 0.028 Uiso 1 1 calc R . .
C39 C 0.10197(12) 0.5511(3) 0.92002(10) 0.0286(7) Uani 1 1 d . A .
C40 C 0.06237(14) 0.4421(3) 0.90416(10) 0.0311(7) Uani 1 1 d . . .
H40 H 0.0516 0.4001 0.9300 0.037 Uiso 1 1 calc R . .
C41 C 0.03810(11) 0.3926(3) 0.85195(9) 0.0202(5) Uani 1 1 d . . .
H41 H 0.0118 0.3151 0.8421 0.024 Uiso 1 1 calc R . .
C42 C 0.12837(17) 0.6012(4) 0.97810(10) 0.0445(9) Uani 1 1 d U . .
C43 C 0.19781(12) 1.0128(3) -0.00150(11) 0.0316(7) Uani 1 1 d . . .
H43 H 0.1855 0.9641 -0.0349 0.038 Uiso 1 1 calc R . .
C44 C 0.19519(13) 1.1535(3) 0.00341(12) 0.0339(7) Uani 1 1 d . . .
H44 H 0.1809 1.2200 -0.0252 0.041 Uiso 1 1 calc R . .
C45 C 0.23309(10) 1.0563(3) 0.08446(11) 0.0226(5) Uani 1 1 d . . .
H45 H 0.2505 1.0459 0.1229 0.027 Uiso 1 1 calc R . .
C46 C 0.21213(11) 1.3088(3) 0.08392(13) 0.0332(6) Uani 1 1 d . . .
H46A H 0.2169 1.3896 0.0638 0.040 Uiso 1 1 calc R . .
H46B H 0.2439 1.3131 0.1219 0.040 Uiso 1 1 calc R . .
C47 C 0.15034(11) 1.3127(3) 0.08327(11) 0.0292(6) Uani 1 1 d . . .
H47 H 0.1188 1.3040 0.0448 0.035 Uiso 1 1 calc R . .
C48 C 0.14250(9) 1.4494(2) 0.10649(9) 0.0157(5) Uani 1 1 d . . .
H48A H 0.1818 1.4954 0.1267 0.019 Uiso 1 1 calc R . .
H48B H 0.1162 1.5118 0.0768 0.019 Uiso 1 1 calc R . .
C49 C 0.09454(13) 1.2722(4) 0.13427(14) 0.0450(8) Uani 1 1 d . . .
H49A H 0.0534 1.2652 0.1046 0.054 Uiso 1 1 calc R . .
H49B H 0.0958 1.2290 0.1676 0.054 Uiso 1 1 calc R . .
C50 C 0.11474(14) 1.4192(4) 0.14430(13) 0.0490(8) Uani 1 1 d . . .
H50A H 0.1445 1.4323 0.1827 0.059 Uiso 1 1 calc R . .
H50B H 0.0804 1.4818 0.1365 0.059 Uiso 1 1 calc R . .
C51 C 0.19437(11) 0.2452(3) 0.49366(10) 0.0269(6) Uani 1 1 d . . .
H51 H 0.1806 0.2992 0.4613 0.032 Uiso 1 1 calc R . .
C52 C 0.19029(12) 0.1084(4) 0.49533(11) 0.0314(7) Uani 1 1 d . . .
H52 H 0.1735 0.0478 0.4649 0.038 Uiso 1 1 calc R . .
C53 C 0.23404(11) 0.1884(3) 0.57842(10) 0.0261(6) Uani 1 1 d . . .
H53 H 0.2538 0.1922 0.6171 0.031 Uiso 1 1 calc R . .
C54 C 0.21234(12) -0.0647(4) 0.57081(12) 0.0372(7) Uani 1 1 d . . .
H54A H 0.2535 -0.1004 0.5921 0.045 Uiso 1 1 calc R . .
H54B H 0.1907 -0.1300 0.5404 0.045 Uiso 1 1 calc R . .
C55 C 0.18028(12) -0.0565(3) 0.60776(11) 0.0307(6) Uani 1 1 d . . .
H55 H 0.2088 -0.0207 0.6445 0.037 Uiso 1 1 calc R . .
C56 C 0.15743(9) -0.1973(3) 0.61400(9) 0.0169(5) Uani 1 1 d . . .
H56A H 0.1906 -0.2545 0.6404 0.020 Uiso 1 1 calc R . .
H56B H 0.1395 -0.2464 0.5786 0.020 Uiso 1 1 calc R . .
C57 C 0.09494(13) -0.0162(4) 0.62252(14) 0.0414(7) Uani 1 1 d . . .
H57A H 0.0510 -0.0030 0.6037 0.050 Uiso 1 1 calc R . .
H57B H 0.1113 0.0380 0.6568 0.050 Uiso 1 1 calc R . .
C58 C 0.11082(12) -0.1727(3) 0.63431(11) 0.0317(6) Uani 1 1 d . . .
H58A H 0.1272 -0.1925 0.6738 0.038 Uiso 1 1 calc R . .
H58B H 0.0751 -0.2316 0.6145 0.038 Uiso 1 1 calc R . .
N1 N 0.02677(8) 0.8480(2) 0.25943(7) 0.0184(5) Uani 1 1 d . . .
N2 N 0.02751(9) 0.4109(2) 0.75895(8) 0.0187(5) Uani 1 1 d . . .
N3 N 0.22097(9) 0.9521(2) 0.04928(8) 0.0223(5) Uani 1 1 d . . .
N4 N 0.21731(10) 1.1790(3) 0.05800(10) 0.0274(5) Uani 1 1 d . . .
N5 N 0.13991(13) 1.2034(4) 0.11793(13) 0.0576(8) Uani 1 1 d . . .
H5A H 0.1749 1.1823 0.1481 0.069 Uiso 1 1 calc R . .
H5B H 0.1244 1.1234 0.0983 0.069 Uiso 1 1 calc R . .
N6 N 0.22189(9) 0.2977(3) 0.54632(8) 0.0243(5) Uani 1 1 d . . .
N7 N 0.21470(10) 0.0702(3) 0.54921(9) 0.0272(5) Uani 1 1 d . . .
N8 N 0.12371(12) 0.0291(3) 0.58605(13) 0.0518(8) Uani 1 1 d . . .
H8A H 0.0994 0.0090 0.5501 0.062 Uiso 1 1 calc R . .
H8B H 0.1321 0.1226 0.5895 0.062 Uiso 1 1 calc R . .
O1 O 0.14967(7) 0.7623(2) 0.09979(6) 0.0215(4) Uani 1 1 d . . .
O2 O 0.22275(7) 0.8820(2) 0.16737(7) 0.0255(4) Uani 1 1 d . . .
O3 O -0.21765(7) 1.1588(2) 0.11015(7) 0.0238(4) Uani 1 1 d . . .
O4 O -0.24527(7) 1.0523(2) 0.16804(7) 0.0252(4) Uani 1 1 d . . .
O5 O 0.10606(9) 0.7074(3) 0.51041(7) 0.0367(5) Uani 1 1 d . . .
O6 O 0.16951(7) 0.5690(2) 0.49547(7) 0.0259(4) Uani 1 1 d . . .
O7 O 0.22034(7) 0.3468(2) 0.66468(7) 0.0256(4) Uani 1 1 d . . .
O8 O 0.15380(7) 0.4833(2) 0.60202(6) 0.0226(4) Uani 1 1 d . . .
O9 O -0.23861(7) 0.1781(2) 0.67542(7) 0.0270(4) Uani 1 1 d . . .
O10 O -0.21590(7) 0.0891(2) 0.61091(6) 0.0214(4) Uani 1 1 d . . .
O11 O 0.1443(2) 0.5206(6) 1.0151(2) 0.0551(13) Uiso 0.50 1 d P A 1
O11' O 0.09119(14) 0.5728(4) 1.00390(13) 0.0200(7) Uiso 0.50 1 d P A 2
O12 O 0.16811(9) 0.6853(3) 0.99295(8) 0.0545(8) Uani 1 1 d . . .
O13 O 0.25498(10) 0.0811(3) 0.72927(9) 0.0431(5) Uiso 1 1 d . . .
O14 O 0.73335(12) 0.1611(3) 0.76790(11) 0.0583(7) Uiso 1 1 d . . .
O15 O 0.0000 0.8331(4) 0.5000 0.0463(8) Uiso 1 2 d S . .
O16 O 0.0234(2) 0.4673(6) 0.0192(2) 0.0631(15) Uiso 0.50 1 d P . .
O17 O 0.0000 0.1946(7) 1.0000 0.090(3) Uiso 0.50 2 d SPDU . 1
C59 C -0.0069(7) 0.0663(9) 1.0059(8) 0.115(7) Uiso 0.25 1 d PDU . 1
C60 C 0.0231(4) -0.0395(9) 0.9833(5) 0.042(3) Uiso 0.25 1 d PDU . 1
C61 C 0.0607(8) -0.150(2) 0.9740(10) 0.123(9) Uiso 0.25 1 d PDU B 1
O17' O 0.0285(5) 0.1817(8) 0.9813(5) 0.206(6) Uiso 0.50 1 d PDU C 2
C59' C 0.0354(5) 0.0521(9) 0.9789(5) 0.137(5) Uiso 0.50 1 d PDU C 2
C60' C 0.0000 -0.0413(6) 1.0000 0.0688(16) Uiso 1 2 d SDU . 2
C61' C 0.0239(4) -0.1819(8) 0.9915(3) 0.061(2) Uiso 0.50 1 d PDU . 2
O18 O 0.0331(4) 0.1381(7) 0.4311(3) 0.111(3) Uiso 0.50 1 d PDU D 1
C62 C 0.0342(4) 0.2624(8) 0.4431(3) 0.074(3) Uiso 0.50 1 d PDU D 1
O18' O 0.0000 0.0749(9) 0.5000 0.288(9) Uiso 0.50 2 d SPDU . 2
C62' C 0.0381(6) 0.1719(11) 0.5132(12) 0.219(11) Uiso 0.25 1 d PDU . 2
C63 C 0.0182(4) 0.3141(6) 0.4863(3) 0.118(3) Uiso 0.75 1 d PDU . .
C64 C 0.0268(4) 0.4719(8) 0.4910(3) 0.103(3) Uiso 0.75 1 d PDU . .

loop_
_atom_site_aniso_label
_atom_site_aniso_U_11
_atom_site_aniso_U_22
_atom_site_aniso_U_33
_atom_site_aniso_U_23
_atom_site_aniso_U_13
_atom_site_aniso_U_12
Zn1 0.01097(11) 0.02071(15) 0.01567(12) -0.00199(10) 0.00524(9) 0.00190(9)
Zn2 0.01049(11) 0.02469(17) 0.01336(12) 0.00281(10) 0.00362(9) -0.00069(10)
C1 0.0120(9) 0.0250(12) 0.0167(9) 0.0027(9) 0.0037(7) 0.0066(9)
C2 0.0203(9) 0.0214(12) 0.0152(9) 0.0029(9) 0.0098(7) 0.0070(9)
C3 0.0165(9) 0.0242(12) 0.0134(9) 0.0012(9) 0.0052(7) 0.0035(9)
C4 0.0100(9) 0.0346(14) 0.0148(9) 0.0024(10) 0.0016(7) 0.0002(9)
C5 0.0157(9) 0.0202(11) 0.0099(8) 0.0053(8) 0.0044(7) 0.0051(8)
C6 0.0145(9) 0.0202(11) 0.0155(9) -0.0026(9) 0.0049(7) 0.0018(9)
C7 0.0153(9) 0.0253(12) 0.0165(9) -0.0019(9) 0.0069(7) -0.0043(9)
C8 0.0112(9) 0.0217(11) 0.0129(9) 0.0000(8) 0.0048(7) 0.0054(8)
C9 0.0135(9) 0.0165(11) 0.0212(10) 0.0039(9) 0.0074(7) 0.0005(8)
C10 0.0153(9) 0.0204(11) 0.0213(10) 0.0060(9) 0.0096(8) 0.0058(9)
C11 0.0147(9) 0.0202(11) 0.0176(9) -0.0009(9) 0.0055(7) -0.0001(9)
C12 0.0149(9) 0.0232(12) 0.0232(10) -0.0012(9) 0.0120(8) 0.0013(9)
C13 0.0170(10) 0.0290(13) 0.0179(9) 0.0043(10) 0.0081(8) 0.0009(9)
C14 0.0154(9) 0.0262(12) 0.0159(9) -0.0032(9) 0.0068(8) 0.0008(9)
C15 0.0136(9) 0.0277(12) 0.0094(9) 0.0062(9) 0.0025(7) 0.0046(9)
C16 0.0192(9) 0.0218(12) 0.0174(9) -0.0005(9) 0.0111(8) 0.0037(9)
C17 0.0189(10) 0.0178(11) 0.0190(9) 0.0072(9) 0.0082(8) 0.0046(9)
C18 0.0134(9) 0.0233(11) 0.0151(9) 0.0019(9) 0.0053(7) 0.0019(9)
C19 0.0216(10) 0.0318(13) 0.0147(9) 0.0029(9) 0.0102(8) 0.0095(10)
C20 0.0179(10) 0.0307(13) 0.0158(9) 0.0060(9) 0.0089(8) 0.0117(10)
C21 0.0245(11) 0.0272(13) 0.0219(11) 0.0017(10) 0.0077(9) 0.0026(10)
C22 0.0153(9) 0.0274(13) 0.0149(9) -0.0040(9) 0.0069(7) -0.0050(9)
C23 0.0125(9) 0.0209(12) 0.0146(9) -0.0005(9) 0.0058(7) 0.0021(9)
C24 0.0151(9) 0.0360(15) 0.0146(9) 0.0048(10) 0.0067(8) -0.0013(10)
C25 0.0107(9) 0.0267(13) 0.0201(10) 0.0024(10) 0.0063(7) -0.0010(9)
C26 0.0119(9) 0.0197(12) 0.0223(10) 0.0004(9) 0.0106(7) -0.0040(9)
C27 0.0179(10) 0.0285(13) 0.0161(9) 0.0018(10) 0.0078(8) 0.0025(10)
C28 0.0134(10) 0.0272(13) 0.0163(10) 0.0034(10) 0.0034(8) -0.0004(10)
C29 0.0128(9) 0.0259(13) 0.0154(9) -0.0019(9) 0.0053(8) -0.0043(9)
C30 0.0138(10) 0.0218(12) 0.0208(10) -0.0066(10) 0.0070(8) -0.0037(9)
C31 0.0137(10) 0.0342(15) 0.0245(11) -0.0076(11) 0.0084(8) -0.0004(10)
C32 0.0123(9) 0.0229(13) 0.0172(9) 0.0028(9) 0.0038(7) -0.0028(9)
C33 0.0164(10) 0.0238(13) 0.0156(10) -0.0008(9) 0.0043(8) 0.0016(10)
C34 0.0154(9) 0.0271(13) 0.0213(10) -0.0014(10) 0.0109(8) -0.0014(10)
C35 0.0131(9) 0.0212(12) 0.0207(10) 0.0029(10) 0.0058(8) -0.0005(9)
C36 0.0146(9) 0.0171(11) 0.0167(9) 0.0015(9) 0.0091(7) 0.0043(8)
C37 0.0189(10) 0.0244(13) 0.0245(11) -0.0062(10) 0.0107(9) -0.0043(10)
C38 0.0104(9) 0.0299(13) 0.0257(11) -0.0048(11) 0.0042(8) 0.0023(10)
C39 0.0408(14) 0.0247(13) 0.0133(10) -0.0009(10) 0.0055(10) 0.0117(12)
C40 0.0529(15) 0.0244(13) 0.0185(10) 0.0039(11) 0.0180(10) 0.0053(13)
C41 0.0253(11) 0.0182(12) 0.0208(10) -0.0022(9) 0.0136(8) -0.0016(9)
C42 0.080(2) 0.0257(14) 0.0077(10) -0.0002(10) 0.0017(12) 0.0051(15)
C43 0.0359(12) 0.0380(16) 0.0282(12) 0.0021(11) 0.0208(10) 0.0039(12)
C44 0.0445(13) 0.0288(14) 0.0405(13) 0.0047(11) 0.0299(11) 0.0102(12)
C45 0.0212(10) 0.0205(12) 0.0329(11) -0.0047(9) 0.0181(8) -0.0028(9)
C46 0.0322(11) 0.0275(14) 0.0543(14) -0.0143(12) 0.0323(10) -0.0086(11)
C47 0.0320(11) 0.0239(12) 0.0420(13) -0.0097(11) 0.0256(10) -0.0052(10)
C48 0.0115(8) 0.0183(10) 0.0220(9) -0.0048(8) 0.0117(7) 0.0001(8)
C49 0.0483(13) 0.0332(16) 0.0798(18) -0.0129(14) 0.0523(13) -0.0085(13)
C50 0.0582(13) 0.0522(19) 0.0663(15) -0.0235(14) 0.0546(12) -0.0270(15)
C51 0.0272(12) 0.0337(15) 0.0169(10) -0.0034(11) 0.0071(9) -0.0025(12)
C52 0.0305(12) 0.0425(16) 0.0227(11) -0.0093(11) 0.0130(10) -0.0004(12)
C53 0.0240(11) 0.0310(14) 0.0201(10) -0.0023(11) 0.0069(9) 0.0023(11)
C54 0.0468(13) 0.0314(16) 0.0562(16) -0.0007(12) 0.0436(12) 0.0002(12)
C55 0.0306(12) 0.0320(14) 0.0356(12) -0.0021(11) 0.0202(10) -0.0055(11)
C56 0.0143(9) 0.0220(11) 0.0184(9) -0.0015(9) 0.0109(7) -0.0018(9)
C57 0.0430(13) 0.0361(17) 0.0647(17) -0.0054(14) 0.0416(12) -0.0009(13)
C58 0.0336(12) 0.0392(16) 0.0359(12) -0.0033(12) 0.0277(10) -0.0034(12)
N1 0.0142(8) 0.0291(11) 0.0125(8) 0.0087(8) 0.0064(6) 0.0067(8)
N2 0.0145(8) 0.0266(11) 0.0159(8) -0.0032(8) 0.0075(7) -0.0072(8)
N3 0.0232(9) 0.0277(11) 0.0201(8) -0.0015(8) 0.0134(7) 0.0022(9)
N4 0.0304(9) 0.0269(12) 0.0357(10) -0.0007(9) 0.0243(8) -0.0005(9)
N5 0.0595(14) 0.0475(17) 0.0913(19) -0.0007(15) 0.0566(13) -0.0046(14)
N6 0.0178(9) 0.0326(13) 0.0213(9) -0.0012(9) 0.0076(7) 0.0027(9)
N7 0.0291(10) 0.0261(12) 0.0311(11) -0.0025(9) 0.0176(9) 0.0000(9)
N8 0.0460(14) 0.0407(15) 0.0802(19) -0.0044(15) 0.0384(13) -0.0011(13)
O1 0.0169(7) 0.0324(9) 0.0166(7) -0.0056(7) 0.0088(6) -0.0022(7)
O2 0.0135(7) 0.0441(11) 0.0188(7) 0.0003(8) 0.0070(6) -0.0015(7)
O3 0.0165(7) 0.0344(10) 0.0210(7) 0.0038(7) 0.0087(6) 0.0085(7)
O4 0.0128(7) 0.0306(10) 0.0325(8) 0.0016(8) 0.0105(6) 0.0037(7)
O5 0.0474(10) 0.0482(12) 0.0154(7) 0.0072(8) 0.0148(7) 0.0167(10)
O6 0.0155(7) 0.0403(11) 0.0181(7) 0.0082(8) 0.0041(6) -0.0003(8)
O7 0.0145(7) 0.0410(11) 0.0230(7) 0.0032(8) 0.0100(6) 0.0035(8)
O8 0.0136(7) 0.0365(10) 0.0179(7) 0.0026(8) 0.0073(6) -0.0061(8)
O9 0.0175(7) 0.0380(11) 0.0269(8) -0.0050(8) 0.0113(6) -0.0024(8)
O10 0.0146(7) 0.0292(10) 0.0170(7) -0.0024(7) 0.0041(6) -0.0077(7)
O12 0.0216(9) 0.106(2) 0.0304(10) -0.0392(13) 0.0063(8) -0.0005(13)

loop_
_atom_type_symbol
_atom_type_description
_atom_type_scat_dispersion_real
_atom_type_scat_dispersion_imag
_atom_type_scat_source
C C 0.0033 0.0016 'International Tables Vol C Tables 4.2.6.8 and 6.1.1.4'
H H 0.0000 0.0000 'International Tables Vol C Tables 4.2.6.8 and 6.1.1.4'
N N 0.0061 0.0033 'International Tables Vol C Tables 4.2.6.8 and 6.1.1.4'
O O 0.0106 0.0060 'International Tables Vol C Tables 4.2.6.8 and 6.1.1.4'
Zn Zn 0.2839 1.4301 'International Tables Vol C Tables 4.2.6.8 and 6.1.1.4'

loop_
_geom_angle_atom_site_label_1
_geom_angle_atom_site_label_2
_geom_angle_atom_site_label_3
_geom_angle
_geom_angle_site_symmetry_1
_geom_angle_site_symmetry_3
O3 Zn1 O1 116.86(7) 3_545 .
O3 Zn1 O12 109.64(9) 3_545 1_554
O1 Zn1 O12 110.13(8) . 1_554
O3 Zn1 N3 112.11(8) 3_545 .
O1 Zn1 N3 109.61(9) . .
O12 Zn1 N3 96.63(11) 1_554 .
O10 Zn2 O8 115.83(7) 3 .
O10 Zn2 O6 109.03(8) 3 .
O8 Zn2 O6 109.87(7) . .
O10 Zn2 N6 113.35(8) 3 .
O8 Zn2 N6 110.59(10) . .
O6 Zn2 N6 96.41(9) . .
O2 C1 O1 123.5(2) . .
O2 C1 C2 121.0(2) . .
O1 C1 C2 115.4(2) . .
C3 C2 C7 119.5(2) . .
C3 C2 C1 122.1(2) . .
C7 C2 C1 118.4(2) . .
C2 C3 C4 122.3(2) . .
C2 C3 H3 118.8 . .
C4 C3 H3 118.8 . .
C3 C4 C5 118.3(2) . .
C3 C4 H4 120.9 . .
C5 C4 H4 120.9 . .
C6 C5 C4 119.1(2) . .
C6 C5 N1 120.55(19) . .
C4 C5 N1 120.4(2) . .
C7 C6 C5 121.7(2) . .
C7 C6 H6 119.1 . .
C5 C6 H6 119.1 . .
C6 C7 C2 119.1(2) . .
C6 C7 H7 120.5 . .
C2 C7 H7 120.5 . .
C13 C8 C9 118.9(2) . .
C13 C8 N1 121.9(2) . .
C9 C8 N1 119.2(2) . .
C10 C9 C8 120.2(2) . .
C10 C9 H9 119.9 . .
C8 C9 H9 119.9 . .
C9 C10 C11 120.7(2) . .
C9 C10 H10 119.6 . .
C11 C10 H10 119.6 . .
C12 C11 C10 118.4(2) . .
C12 C11 C14 120.3(2) . .
C10 C11 C14 121.2(2) . .
C13 C12 C11 120.5(2) . .
C13 C12 H12 119.7 . .
C11 C12 H12 119.7 . .
C12 C13 C8 121.2(2) . .
C12 C13 H13 119.4 . .
C8 C13 H13 119.4 . .
O4 C14 O3 125.4(2) . .
O4 C14 C11 118.6(2) . .
O3 C14 C11 116.0(2) . .
C20 C15 C16 119.9(2) . .
C20 C15 N1 120.9(2) . .
C16 C15 N1 119.2(2) . .
C17 C16 C15 120.6(2) . .
C17 C16 H16 119.7 . .
C15 C16 H16 119.7 . .
C16 C17 C18 121.0(2) . .
C16 C17 H17 119.5 . .
C18 C17 H17 119.5 . .
C17 C18 C19 117.8(2) . .
C17 C18 C21 122.6(2) . .
C19 C18 C21 119.6(2) . .
C18 C19 C20 121.1(2) . .
C18 C19 H19 119.5 . .
C20 C19 H19 119.5 . .
C15 C20 C19 119.5(2) . .
C15 C20 H20 120.2 . .
C19 C20 H20 120.2 . .
O5 C21 O6 125.1(2) . .
O5 C21 C18 117.5(2) . .
O6 C21 C18 117.4(2) . .
O7 C22 O8 123.8(2) . .
O7 C22 C23 119.9(2) . .
O8 C22 C23 116.3(2) . .
C28 C23 C24 119.1(2) . .
C28 C23 C22 119.8(2) . .
C24 C23 C22 120.9(2) . .
C25 C24 C23 119.2(2) . .
C25 C24 H24 120.4 . .
C23 C24 H24 120.4 . .
C26 C25 C24 120.6(2) . .
C26 C25 H25 119.7 . .
C24 C25 H25 119.7 . .
C27 C26 C25 120.7(2) . .
C27 C26 N2 119.6(2) . .
C25 C26 N2 119.7(2) . .
C26 C27 C28 119.4(2) . .
C26 C27 H27 120.3 . .
C28 C27 H27 120.3 . .
C23 C28 C27 120.8(2) . .
C23 C28 H28 119.6 . .
C27 C28 H28 119.6 . .
C34 C29 N2 121.2(2) . .
C34 C29 C30 118.6(2) . .
N2 C29 C30 120.2(2) . .
C31 C30 C29 119.4(2) . .
C31 C30 H30 120.3 . .
C29 C30 H30 120.3 . .
C32 C31 C30 121.7(2) . .
C32 C31 H31 119.2 . .
C30 C31 H31 119.2 . .
C31 C32 C33 118.4(2) . .
C31 C32 C35 119.3(2) . .
C33 C32 C35 122.4(2) . .
C34 C33 C32 120.9(2) . .
C34 C33 H33 119.5 . .
C32 C33 H33 119.5 . .
C29 C34 C33 121.0(2) . .
C29 C34 H34 119.5 . .
C33 C34 H34 119.5 . .
O9 C35 O10 124.9(2) . .
O9 C35 C32 119.0(2) . .
O10 C35 C32 116.1(2) . .
N2 C36 C37 119.6(2) . .
N2 C36 C41 121.7(2) . .
C37 C36 C41 118.6(2) . .
C38 C37 C36 119.8(3) . .
C38 C37 H37 120.1 . .
C36 C37 H37 120.1 . .
C39 C38 C37 120.5(3) . .
C39 C38 H38 119.8 . .
C37 C38 H38 119.8 . .
C38 C39 C40 119.8(2) . .
C38 C39 C42 120.5(3) . .
C40 C39 C42 119.7(3) . .
C41 C40 C39 121.3(3) . .
C41 C40 H40 119.3 . .
C39 C40 H40 119.3 . .
C40 C41 C36 120.0(3) . .
C40 C41 H41 120.0 . .
C36 C41 H41 120.0 . .
O11 C42 O12 103.6(4) . .
O11 C42 O11' 59.9(3) . .
O12 C42 O11' 125.7(3) . .
O11 C42 C39 120.8(4) . .
O12 C42 C39 118.8(3) . .
O11' C42 C39 112.8(3) . .
C44 C43 N3 109.8(3) . .
C44 C43 H43 125.1 . .
N3 C43 H43 125.1 . .
N4 C44 C43 105.8(3) . .
N4 C44 H44 127.1 . .
C43 C44 H44 127.1 . .
N3 C45 N4 110.7(2) . .
N3 C45 H45 124.7 . .
N4 C45 H45 124.7 . .
N4 C46 C47 108.5(2) . .
N4 C46 H46A 110.0 . .
C47 C46 H46A 110.0 . .
N4 C46 H46B 110.0 . .
C47 C46 H46B 110.0 . .
H46A C46 H46B 108.4 . .
C48 C47 N5 104.6(2) . .
C48 C47 C46 109.4(2) . .
N5 C47 C46 115.2(2) . .
C48 C47 H47 109.1 . .
N5 C47 H47 109.1 . .
C46 C47 H47 109.1 . .
C50 C48 C47 107.8(2) . .
C50 C48 H48A 110.2 . .
C47 C48 H48A 110.2 . .
C50 C48 H48B 110.2 . .
C47 C48 H48B 110.2 . .
H48A C48 H48B 108.5 . .
C50 C49 N5 103.4(3) . .
C50 C49 H49A 111.1 . .
N5 C49 H49A 111.1 . .
C50 C49 H49B 111.1 . .
N5 C49 H49B 111.1 . .
H49A C49 H49B 109.0 . .
C49 C50 C48 106.1(3) . .
C49 C50 H50A 110.5 . .
C48 C50 H50A 110.5 . .
C49 C50 H50B 110.5 . .
C48 C50 H50B 110.5 . .
H50A C50 H50B 108.7 . .
C52 C51 N6 109.7(3) . .
C52 C51 H51 125.2 . .
N6 C51 H51 125.2 . .
C51 C52 N7 107.4(3) . .
C51 C52 H52 126.3 . .
N7 C52 H52 126.3 . .
N6 C53 N7 111.2(2) . .
N6 C53 H53 124.4 . .
N7 C53 H53 124.4 . .
N7 C54 C55 110.5(3) . .
N7 C54 H54A 109.6 . .
C55 C54 H54A 109.6 . .
N7 C54 H54B 109.6 . .
C55 C54 H54B 109.6 . .
H54A C54 H54B 108.1 . .
C56 C55 N8 101.7(2) . .
C56 C55 C54 111.0(2) . .
N8 C55 C54 115.7(2) . .
C56 C55 H55 109.4 . .
N8 C55 H55 109.4 . .
C54 C55 H55 109.4 . .
C55 C56 C58 106.9(2) . .
C55 C56 H56A 110.3 . .
C58 C56 H56A 110.3 . .
C55 C56 H56B 110.3 . .
C58 C56 H56B 110.3 . .
H56A C56 H56B 108.6 . .
N8 C57 C58 105.2(3) . .
N8 C57 H57A 110.7 . .
C58 C57 H57A 110.7 . .
N8 C57 H57B 110.7 . .
C58 C57 H57B 110.7 . .
H57A C57 H57B 108.8 . .
C56 C58 C57 104.0(2) . .
C56 C58 H58A 111.0 . .
C57 C58 H58A 111.0 . .
C56 C58 H58B 111.0 . .
C57 C58 H58B 111.0 . .
H58A C58 H58B 109.0 . .
C5 N1 C8 119.88(18) . .
C5 N1 C15 118.91(18) . .
C8 N1 C15 121.1(2) . .
C36 N2 C29 123.4(2) . .
C36 N2 C26 118.59(19) . .
C29 N2 C26 117.7(2) . .
C45 N3 C43 105.7(2) . .
C45 N3 Zn1 121.41(18) . .
C43 N3 Zn1 127.98(19) . .
C45 N4 C44 108.1(2) . .
C45 N4 C46 123.5(2) . .
C44 N4 C46 126.9(3) . .
C47 N5 C49 103.6(3) . .
C47 N5 H5A 111.0 . .
C49 N5 H5A 111.0 . .
C47 N5 H5B 111.0 . .
C49 N5 H5B 111.0 . .
H5A N5 H5B 109.0 . .
C53 N6 C51 105.2(2) . .
C53 N6 Zn2 122.94(19) . .
C51 N6 Zn2 125.82(19) . .
C53 N7 C52 106.4(3) . .
C53 N7 C54 125.9(2) . .
C52 N7 C54 127.1(3) . .
C55 N8 C57 102.3(3) . .
C55 N8 H8A 111.3 . .
C57 N8 H8A 111.3 . .
C55 N8 H8B 111.3 . .
C57 N8 H8B 111.3 . .
H8A N8 H8B 109.2 . .
C1 O1 Zn1 111.07(15) . .
C14 O3 Zn1 123.86(16) . 3_455
C21 O6 Zn2 124.31(17) . .
C22 O8 Zn2 113.63(16) . .
C35 O10 Zn2 125.04(16) . 3_445
C42 O12 Zn1 122.7(2) . 1_556
C59 O17 C59 25.9(13) 2_557 .
C59 C59 C60 120.2(11) 2_557 2_557
C59 C59 O17 77.0(6) 2_557 .
C60 C59 O17 162.6(15) 2_557 .
C59 C59 C60 41.2(6) 2_557 .
C60 C59 C60 79.1(12) 2_557 .
O17 C59 C60 118.2(10) . .
C59 C60 C61 162.9(15) 2_557 .
C59 C60 C59 18.5(11) 2_557 .
C61 C60 C59 167.7(14) . .
C59 C60 C60 59.7(10) 2_557 2_557
C61 C60 C60 133.1(12) . 2_557
C59 C60 C60 41.2(6) . 2_557
O17' C59' C60' 116.3(9) . .
C61' C60' C61' 56.6(7) . 2_557
C61' C60' C59' 97.7(5) . .
C61' C60' C59' 153.5(6) 2_557 .
C61' C60' C59' 153.5(6) . 2_557
C61' C60' C59' 97.7(5) 2_557 2_557
C59' C60' C59' 108.5(9) . 2_557
C61' C61' C60' 61.7(3) 2_557 .
O18 C62 C63 123.5(8) . .
C62' O18' C62' 84.8(15) . 2_556
O18' C62' C63 118.8(10) . .
O18' C62' C62' 47.6(8) . 2_556
C63 C62' C62' 74.6(7) . 2_556
O18' C62' C63 94.0(12) . 2_556
C63 C62' C63 45.6(7) . 2_556
C62' C62' C63 48.6(7) 2_556 2_556
C63 C63 C62 152.0(8) 2_556 .
C63 C63 C62' 83.7(12) 2_556 .
C62 C63 C62' 86.5(14) . .
C63 C63 C64 93.0(5) 2_556 .
C62 C63 C64 108.8(7) . .
C62' C63 C64 147.5(10) . .
C63 C63 C62' 50.7(7) 2_556 2_556
C62 C63 C62' 102.4(9) . 2_556
C62' C63 C62' 56.8(8) . 2_556
C64 C63 C62' 139.8(7) . 2_556
C63 C64 C64 85.6(5) . 2_556

loop_
_geom_bond_atom_site_label_1
_geom_bond_atom_site_label_2
_geom_bond_distance
_geom_bond_site_symmetry_2
Zn1 O3 1.9546(17) 3_545
Zn1 O1 1.9682(18) .
Zn1 O12 1.985(2) 1_554
Zn1 N3 2.013(2) .
Zn2 O10 1.9455(16) 3
Zn2 O8 1.9581(18) .
Zn2 O6 1.9731(17) .
Zn2 N6 2.018(3) .
C1 O2 1.250(3) .
C1 O1 1.309(3) .
C1 C2 1.504(3) .
C2 C3 1.360(3) .
C2 C7 1.417(3) .
C3 C4 1.395(3) .
C3 H3 0.9500 .
C4 C5 1.409(3) .
C4 H4 0.9500 .
C5 C6 1.401(3) .
C5 N1 1.412(3) .
C6 C7 1.365(3) .
C6 H6 0.9500 .
C7 H7 0.9500 .
C8 C13 1.391(3) .
C8 C9 1.404(3) .
C8 N1 1.421(3) .
C9 C10 1.374(3) .
C9 H9 0.9500 .
C10 C11 1.405(3) .
C10 H10 0.9500 .
C11 C12 1.403(3) .
C11 C14 1.499(3) .
C12 C13 1.365(3) .
C12 H12 0.9500 .
C13 H13 0.9500 .
C14 O4 1.247(3) .
C14 O3 1.271(3) .
C15 C20 1.384(3) .
C15 C16 1.394(3) .
C15 N1 1.425(3) .
C16 C17 1.390(3) .
C16 H16 0.9500 .
C17 C18 1.400(3) .
C17 H17 0.9500 .
C18 C19 1.410(3) .
C18 C21 1.483(3) .
C19 C20 1.412(3) .
C19 H19 0.9500 .
C20 H20 0.9500 .
C21 O5 1.257(3) .
C21 O6 1.268(3) .
C22 O7 1.236(3) .
C22 O8 1.273(3) .
C22 C23 1.493(3) .
C23 C28 1.389(3) .
C23 C24 1.411(3) .
C24 C25 1.387(3) .
C24 H24 0.9500 .
C25 C26 1.387(3) .
C25 H25 0.9500 .
C26 C27 1.369(3) .
C26 N2 1.439(3) .
C27 C28 1.398(4) .
C27 H27 0.9500 .
C28 H28 0.9500 .
C29 C34 1.390(4) .
C29 N2 1.400(3) .
C29 C30 1.416(3) .
C30 C31 1.406(3) .
C30 H30 0.9500 .
C31 C32 1.380(4) .
C31 H31 0.9500 .
C32 C33 1.400(4) .
C32 C35 1.483(3) .
C33 C34 1.392(3) .
C33 H33 0.9500 .
C34 H34 0.9500 .
C35 O9 1.246(3) .
C35 O10 1.290(3) .
C36 N2 1.393(3) .
C36 C37 1.400(4) .
C36 C41 1.408(3) .
C37 C38 1.394(4) .
C37 H37 0.9500 .
C38 C39 1.373(4) .
C38 H38 0.9500 .
C39 C40 1.373(4) .
C39 C42 1.506(3) .
C40 C41 1.367(3) .
C40 H40 0.9500 .
C41 H41 0.9500 .
C42 O11 1.196(6) .
C42 O12 1.202(5) .
C42 O11' 1.418(5) .
C43 C44 1.367(5) .
C43 N3 1.377(3) .
C43 H43 0.9500 .
C44 N4 1.366(4) .
C44 H44 0.9500 .
C45 N3 1.330(3) .
C45 N4 1.350(4) .
C45 H45 0.9500 .
C46 N4 1.471(4) .
C46 C47 1.532(4) .
C46 H46A 0.9900 .
C46 H46B 0.9900 .
C47 C48 1.512(3) .
C47 N5 1.515(4) .
C47 H47 1.0000 .
C48 C50 1.506(4) .
C48 H48A 0.9900 .
C48 H48B 0.9900 .
C49 C50 1.487(5) .
C49 N5 1.538(4) .
C49 H49A 0.9900 .
C49 H49B 0.9900 .
C50 H50A 0.9900 .
C50 H50B 0.9900 .
C51 C52 1.323(5) .
C51 N6 1.389(3) .
C51 H51 0.9500 .
C52 N7 1.373(4) .
C52 H52 0.9500 .
C53 N6 1.318(4) .
C53 N7 1.351(4) .
C53 H53 0.9500 .
C54 N7 1.440(4) .
C54 C55 1.544(4) .
C54 H54A 0.9900 .
C54 H54B 0.9900 .
C55 C56 1.509(4) .
C55 N8 1.509(4) .
C55 H55 1.0000 .
C56 C58 1.512(4) .
C56 H56A 0.9900 .
C56 H56B 0.9900 .
C57 N8 1.528(4) .
C57 C58 1.555(5) .
C57 H57A 0.9900 .
C57 H57B 0.9900 .
C58 H58A 0.9900 .
C58 H58B 0.9900 .
N5 H5A 0.9200 .
N5 H5B 0.9200 .
N8 H8A 0.9200 .
N8 H8B 0.9200 .
O3 Zn1 1.9546(17) 3_455
O10 Zn2 1.9455(16) 3_445
O12 Zn1 1.985(2) 1_556
O16 O16 1.174(10) 2
O17 C59 1.268(9) 2_557
O17 C59 1.268(9) .
C59 C59 0.57(3) 2_557
C59 C60 1.180(14) 2_557
C59 C60 1.547(10) .
C60 C59 1.180(14) 2_557
C60 C61 1.513(10) .
C60 C60 1.76(2) 2_557
O17' C59' 1.265(9) .
C59' C60' 1.540(9) .
C60' C61' 1.537(7) .
C60' C61' 1.537(7) 2_557
C60' C59' 1.540(9) 2_557
C61' C61' 1.456(17) 2_557
O18 C62 1.239(7) .
C62 C63 1.491(8) .
O18' C62' 1.265(9) .
O18' C62' 1.265(9) 2_556
C62' C63 1.530(9) .
C62' C62' 1.71(3) 2_556
C62' C63 1.97(2) 2_556
C63 C63 1.412(15) 2_556
C63 C64 1.532(8) .
C63 C62' 1.97(2) 2_556
C64 C64 1.614(18) 2_556
